data_7058431
loop_
_publ_author_name
'Wang, Yongsong'
'Zhang, Congcong'
'Zi, Guofu'
'Ding, Wanjian'
'Walter, Marc D.'

_publ_section_title
;
 Preparation of a potassium chloride bridged thorium phosphinidiide
 complex and its reactivity towards small organic molecules
;
_journal_issue 24
_journal_name_full 'New Journal of Chemistry'
_journal_page_first 9527
_journal_paper_doi 10.1039/C9NJ02269D
_journal_volume 43
_journal_year 2019
_chemical_formula_moiety 'C55 H75 P Th'
_chemical_formula_sum 'C55 H75 P Th'
_chemical_formula_weight 999.16
_space_group_crystal_system monoclinic
_space_group_IT_number 14
_space_group_name_Hall '-P 2ybc'
_space_group_name_H-M_alt 'P 1 21/c 1'
_symmetry_space_group_name_Hall '-P 2ybc'
_symmetry_space_group_name_H-M 'P 1 21/c 1'
_atom_sites_solution_hydrogens geom
_audit_creation_date 2017-10-31
_audit_creation_method
;
Olex2 1.2
(compiled 2017.03.28 svn.r3405 for OlexSys, GUI svn.r5337)
;
_audit_update_record
;
2019-03-21 deposited with the CCDC.    2019-05-15 downloaded from the CCDC.
;
_cell_angle_alpha 90
_cell_angle_beta 102.409(4)
_cell_angle_gamma 90
_cell_formula_units_Z 4
_cell_length_a 11.9928(4)
_cell_length_b 17.9174(7)
_cell_length_c 24.0867(8)
_cell_measurement_reflns_used 8265
_cell_measurement_temperature 100.00(10)
_cell_measurement_theta_max 28.2370
_cell_measurement_theta_min 3.6030
_cell_volume 5054.8(3)
_computing_cell_refinement 'CrysAlisPro 1.171.39.32a (Rigaku OD, 2017)'
_computing_data_collection 'CrysAlisPro 1.171.39.32a (Rigaku OD, 2017)'
_computing_data_reduction 'CrysAlisPro 1.171.39.32a (Rigaku OD, 2017)'
_computing_molecular_graphics 'Olex2 (Dolomanov et al., 2009)'
_computing_publication_material 'Olex2 (Dolomanov et al., 2009)'
_computing_structure_refinement 'ShelXL (Sheldrick, 2015)'
_diffrn_ambient_environment N~2~
_diffrn_ambient_temperature 100.00(10)
_diffrn_detector 'CCD plate'
_diffrn_detector_area_resol_mean 5.3127
_diffrn_detector_type AtlasS2
_diffrn_measured_fraction_theta_full 0.998
_diffrn_measured_fraction_theta_max 0.832
_diffrn_measurement_details
;
List of Runs (angles in degrees, time in seconds):

  # Type    Start    End  Width  t~exp~   \w     \q     \k     \f   Frames
#--------------------------------------------------------------------------
  1  \w    -20.00  25.00   1.00    5.00    --  -11.20 -99.00-120.00   45
  2  \w    -57.00  36.00   1.00    5.00    --   12.45 -37.00  60.00   93
  3  \w     17.00  92.00   1.00    5.00    --   12.45  19.00-120.00   75
;
_diffrn_measurement_device 'four-circle diffractometer'
_diffrn_measurement_device_type 'SuperNova, Dual, Cu at home/near, AtlasS2'
_diffrn_measurement_method '\w scans'
_diffrn_orient_matrix_type 'CrysAlisPro convention (1999,Acta A55,543-557)'
_diffrn_orient_matrix_UB_11 -0.0005770000
_diffrn_orient_matrix_UB_12 0.0386083000
_diffrn_orient_matrix_UB_13 -0.0065463000
_diffrn_orient_matrix_UB_21 -0.0559413000
_diffrn_orient_matrix_UB_22 0.0029764000
_diffrn_orient_matrix_UB_23 0.0050886000
_diffrn_orient_matrix_UB_31 0.0231882000
_diffrn_orient_matrix_UB_32 0.0081384000
_diffrn_orient_matrix_UB_33 0.0290002000
_diffrn_radiation_monochromator mirror
_diffrn_radiation_probe x-ray
_diffrn_radiation_type MoK\a
_diffrn_radiation_wavelength 0.71073
_diffrn_reflns_av_R_equivalents 0.0482
_diffrn_reflns_av_unetI/netI 0.0798
_diffrn_reflns_Laue_measured_fraction_full 0.998
_diffrn_reflns_Laue_measured_fraction_max 0.832
_diffrn_reflns_limit_h_max 12
_diffrn_reflns_limit_h_min -16
_diffrn_reflns_limit_k_max 24
_diffrn_reflns_limit_k_min -15
_diffrn_reflns_limit_l_max 33
_diffrn_reflns_limit_l_min -32
_diffrn_reflns_number 28025
_diffrn_reflns_point_group_measured_fraction_full 0.998
_diffrn_reflns_point_group_measured_fraction_max 0.832
_diffrn_reflns_theta_full 26.000
_diffrn_reflns_theta_max 29.860
_diffrn_reflns_theta_min 3.453
_diffrn_source 'micro-focus sealed X-ray tube'
_diffrn_source_type 'SuperNova (Mo) X-ray Source'
_exptl_absorpt_coefficient_mu 3.014
_exptl_absorpt_correction_T_max 1.00000
_exptl_absorpt_correction_T_min 0.63534
_exptl_absorpt_correction_type multi-scan
_exptl_absorpt_process_details
;
CrysAlisPro 1.171.39.32a (Rigaku Oxford Diffraction, 2017)
Empirical absorption correction using spherical harmonics,
 implemented in SCALE3 ABSPACK scaling algorithm.
;
_exptl_crystal_colour orange
_exptl_crystal_colour_primary orange
_exptl_crystal_density_diffrn 1.313
_exptl_crystal_description block
_exptl_crystal_F_000 2040
_exptl_crystal_size_max 0.25
_exptl_crystal_size_mid 0.2
_exptl_crystal_size_min 0.2
_refine_diff_density_max 1.056
_refine_diff_density_min -0.953
_refine_diff_density_rms 0.141
_refine_ls_extinction_method none
_refine_ls_goodness_of_fit_ref 1.027
_refine_ls_hydrogen_treatment constr
_refine_ls_matrix_type full
_refine_ls_number_parameters 562
_refine_ls_number_reflns 12102
_refine_ls_number_restraints 414
_refine_ls_restrained_S_all 1.016
_refine_ls_R_factor_all 0.0627
_refine_ls_R_factor_gt 0.0413
_refine_ls_shift/su_max 0.002
_refine_ls_shift/su_mean 0.000
_refine_ls_structure_factor_coef Fsqd
_refine_ls_weighting_details 'w=1/[\s^2^(Fo^2^)+(0.0097P)^2^] where P=(Fo^2^+2Fc^2^)/3'
_refine_ls_weighting_scheme calc
_refine_ls_wR_factor_gt 0.0611
_refine_ls_wR_factor_ref 0.0673
_reflns_Friedel_coverage 0.000
_reflns_number_gt 9422
_reflns_number_total 12102
_reflns_threshold_expression 'I > 2\s(I)'
_cod_data_source_file c9nj02269d2.cif
_cod_data_source_block compound3
_cod_depositor_comments 'Adding full bibliography for 7058431--7058443.cif.'
_cod_database_code 7058431
_shelx_shelxl_version_number 2014/7
_chemical_oxdiff_formula C1H1P1Th1
_shelx_space_group_comment
;
The symmetry employed for this shelxl refinement is uniquely defined
by the following loop, which should always be used as a source of
symmetry information in preference to the above space-group names.
They are only intended as comments.
;
_reflns_odcompleteness_completeness 99.72
_reflns_odcompleteness_iscentric 1
_reflns_odcompleteness_theta 26.32
_olex2_refinement_description
;
1. Fixed Uiso
 At 1.2 times of:
  All C(H) groups
 At 1.5 times of:
  All C(H,H,H) groups
2. Rigid bond restraints
 C53, C54, C55, C53', C54', C55'
 with sigma for 1-2 distances of 0.01 and sigma for 1-3 distances of 0.01
3. Uiso/Uaniso restraints and constraints
C53 \\sim C54 \\sim C55 \\sim C53' \\sim C54' \\sim C55': within 2A with sigma
of 0.01 and sigma for terminal atoms of 0.02
Uanis(C1) \\sim Ueq, Uanis(C2) \\sim Ueq, Uanis(C3) \\sim Ueq, Uanis(C4) \\sim
Ueq, Uanis(C5) \\sim Ueq, Uanis(C6) \\sim Ueq, Uanis(C7) \\sim Ueq, Uanis(C8)
\\sim Ueq, Uanis(C9) \\sim Ueq, Uanis(C10) \\sim Ueq, Uanis(C11) \\sim Ueq,
Uanis(C12) \\sim Ueq, Uanis(C13) \\sim Ueq, Uanis(C14) \\sim Ueq, Uanis(C15)
\\sim Ueq, Uanis(C16) \\sim Ueq, Uanis(C17) \\sim Ueq, Uanis(C18) \\sim Ueq,
Uanis(C19) \\sim Ueq, Uanis(C20) \\sim Ueq, Uanis(C21) \\sim Ueq, Uanis(C22)
\\sim Ueq, Uanis(C23) \\sim Ueq, Uanis(C24) \\sim Ueq, Uanis(C25) \\sim Ueq,
Uanis(C26) \\sim Ueq, Uanis(C27) \\sim Ueq, Uanis(C28) \\sim Ueq, Uanis(C29)
\\sim Ueq, Uanis(C30) \\sim Ueq, Uanis(C31) \\sim Ueq, Uanis(C32) \\sim Ueq,
Uanis(C33) \\sim Ueq, Uanis(C34) \\sim Ueq, Uanis(C35) \\sim Ueq, Uanis(C36)
\\sim Ueq, Uanis(C37) \\sim Ueq, Uanis(C38) \\sim Ueq, Uanis(C39) \\sim Ueq,
Uanis(C40) \\sim Ueq, Uanis(C41) \\sim Ueq, Uanis(C42) \\sim Ueq, Uanis(C43)
\\sim Ueq, Uanis(C44) \\sim Ueq, Uanis(C45) \\sim Ueq, Uanis(C46) \\sim Ueq,
Uanis(C47) \\sim Ueq, Uanis(C48) \\sim Ueq, Uanis(C49) \\sim Ueq, Uanis(C50)
\\sim Ueq, Uanis(C51) \\sim Ueq, Uanis(C52) \\sim Ueq, Uanis(C53) \\sim Ueq,
Uanis(C54) \\sim Ueq, Uanis(C55) \\sim Ueq, Uanis(C53') \\sim Ueq, Uanis(C54')
\\sim Ueq, Uanis(C55') \\sim Ueq: with sigma of 0.01 and sigma for terminal
atoms of 0.02
Uanis(C55') \\sim Ueq: with sigma of 0.001 and sigma for terminal atoms of 0.002
4. Others
 Sof(C53')=Sof(H53')=Sof(C54')=Sof(H54D)=Sof(H54E)=Sof(H54F)=Sof(C55')=
 Sof(H55D)=Sof(H55E)=Sof(H55F)=1-FVAR(1)
 Sof(C53)=Sof(H53)=Sof(C54)=Sof(H54A)=Sof(H54B)=Sof(H54C)=Sof(C55)=Sof(H55A)=
 Sof(H55B)=Sof(H55C)=FVAR(1)
5.a Ternary CH refined with riding coordinates:
 C47(H47), C50(H50), C53(H53), C53'(H53')
5.b Aromatic/amide H refined with riding coordinates:
 C2(H2), C4(H4), C5(H5), C15(H15), C17(H17), C18(H18), C27(H27), C28(H28),
 C29(H29), C30(H30), C31(H31), C36(H36), C37(H37), C38(H38), C39(H39), C40(H40),
  C43(H43), C45(H45)
5.c Idealised Me refined as rotating group:
 C7(H7A,H7B,H7C), C8(H8A,H8B,H8C), C9(H9A,H9B,H9C), C11(H11A,H11B,H11C),
 C12(H12A,H12B,H12C), C13(H13A,H13B,H13C), C20(H20A,H20B,H20C), C21(H21A,H21B,
 H21C), C22(H22A,H22B,H22C), C24(H24A,H24B,H24C), C25(H25A,H25B,H25C), C26(H26A,
 H26B,H26C), C48(H48A,H48B,H48C), C49(H49A,H49B,H49C), C51(H51A,H51B,H51C),
 C52(H52A,H52B,H52C), C54(H54A,H54B,H54C), C55(H55A,H55B,H55C), C54'(H54D,H54E,
 H54F), C55'(H55D,H55E,H55F)
;
_olex2_submission_special_instructions 'No special instructions were received'
_oxdiff_exptl_absorpt_empirical_details
;
Empirical correction (ABSPACK) includes:
- Absorption correction using spherical harmonics
- Frame scaling
;
_oxdiff_exptl_absorpt_empirical_full_max 1.374
_oxdiff_exptl_absorpt_empirical_full_min 0.603

loop_
_space_group_symop_operation_xyz
'x, y, z'
'-x, y+1/2, -z+1/2'
'-x, -y, -z'
'x, -y-1/2, z-1/2'

loop_
_atom_site_label
_atom_site_type_symbol
_atom_site_fract_x
_atom_site_fract_y
_atom_site_fract_z
_atom_site_U_iso_or_equiv
_atom_site_adp_type
_atom_site_occupancy
_atom_site_site_symmetry_order
_atom_site_calc_flag
_atom_site_refinement_flags_posn
_atom_site_refinement_flags_adp
_atom_site_refinement_flags_occupancy
_atom_site_disorder_assembly
_atom_site_disorder_group
C1 C 0.7544(3) 0.2676(2) 0.08737(14) 0.0158(8) Uani 1 1 d . U . . .
C2 C 0.7303(3) 0.2152(2) 0.12712(14) 0.0151(8) Uani 1 1 d . U . . .
H2 H 0.7828 0.1976 0.1585 0.018 Uiso 1 1 calc R . . . .
C3 C 0.6138(3) 0.1934(2) 0.11190(14) 0.0150(8) Uani 1 1 d . U . . .
C4 C 0.5648(3) 0.2358(2) 0.06276(14) 0.0175(9) Uani 1 1 d . U . . .
H4 H 0.4888 0.2344 0.0435 0.021 Uiso 1 1 calc R . . . .
C5 C 0.6514(3) 0.2804(2) 0.04815(14) 0.0176(9) Uani 1 1 d . U . . .
H5 H 0.6416 0.3131 0.0175 0.021 Uiso 1 1 calc R . . . .
C6 C 0.8715(3) 0.2969(2) 0.08344(15) 0.0222(9) Uani 1 1 d . U . . .
C7 C 0.9065(4) 0.2597(3) 0.03280(18) 0.0550(17) Uani 1 1 d . U . . .
H7A H 0.9073 0.2065 0.0377 0.083 Uiso 1 1 calc GR . . . .
H7B H 0.9813 0.2764 0.0304 0.083 Uiso 1 1 calc GR . . . .
H7C H 0.8529 0.2727 -0.0015 0.083 Uiso 1 1 calc GR . . . .
C8 C 0.8670(4) 0.3814(3) 0.0748(2) 0.0463(14) Uani 1 1 d . U . . .
H8A H 0.8104 0.3933 0.0413 0.069 Uiso 1 1 calc GR . . . .
H8B H 0.9402 0.3989 0.0704 0.069 Uiso 1 1 calc GR . . . .
H8C H 0.8475 0.4050 0.1072 0.069 Uiso 1 1 calc GR . . . .
C9 C 0.9607(3) 0.2799(3) 0.13735(16) 0.0327(11) Uani 1 1 d . U . . .
H9A H 0.9371 0.3013 0.1695 0.049 Uiso 1 1 calc GR . . . .
H9B H 1.0327 0.3009 0.1342 0.049 Uiso 1 1 calc GR . . . .
H9C H 0.9684 0.2269 0.1422 0.049 Uiso 1 1 calc GR . . . .
C10 C 0.5629(3) 0.1260(2) 0.13649(14) 0.0174(9) Uani 1 1 d . U . . .
C11 C 0.6026(3) 0.1225(2) 0.20125(14) 0.0258(10) Uani 1 1 d . U . . .
H11A H 0.6844 0.1200 0.2112 0.039 Uiso 1 1 calc GR . . . .
H11B H 0.5710 0.0790 0.2153 0.039 Uiso 1 1 calc GR . . . .
H11C H 0.5772 0.1664 0.2178 0.039 Uiso 1 1 calc GR . . . .
C12 C 0.4323(3) 0.1279(2) 0.12030(15) 0.0239(10) Uani 1 1 d . U . . .
H12A H 0.4054 0.1736 0.1337 0.036 Uiso 1 1 calc GR . . . .
H12B H 0.4021 0.0863 0.1374 0.036 Uiso 1 1 calc GR . . . .
H12C H 0.4076 0.1251 0.0797 0.036 Uiso 1 1 calc GR . . . .
C13 C 0.6046(4) 0.0560(2) 0.11068(16) 0.0293(10) Uani 1 1 d . U . . .
H13A H 0.5818 0.0583 0.0700 0.044 Uiso 1 1 calc GR . . . .
H13B H 0.5717 0.0126 0.1242 0.044 Uiso 1 1 calc GR . . . .
H13C H 0.6863 0.0532 0.1217 0.044 Uiso 1 1 calc GR . . . .
C14 C 0.4024(3) 0.4275(2) 0.09047(14) 0.0177(9) Uani 1 1 d . U . . .
C15 C 0.4588(3) 0.4739(2) 0.13507(15) 0.0187(9) Uani 1 1 d . U . . .
H15 H 0.4315 0.4859 0.1673 0.022 Uiso 1 1 calc R . . . .
C16 C 0.5631(3) 0.4994(2) 0.12338(14) 0.0165(9) Uani 1 1 d . U . . .
C17 C 0.5729(3) 0.4651(2) 0.07149(14) 0.0174(9) Uani 1 1 d . U . . .
H17 H 0.6337 0.4706 0.0535 0.021 Uiso 1 1 calc R . . . .
C18 C 0.4750(3) 0.4213(2) 0.05189(14) 0.0193(9) Uani 1 1 d . U . . .
H18 H 0.4606 0.3929 0.0188 0.023 Uiso 1 1 calc R . . . .
C19 C 0.2794(3) 0.3984(2) 0.08065(16) 0.0246(10) Uani 1 1 d . U . . .
C20 C 0.2143(4) 0.4266(3) 0.02267(18) 0.0538(17) Uani 1 1 d . U . . .
H20A H 0.2143 0.4801 0.0225 0.081 Uiso 1 1 calc GR . . . .
H20B H 0.1370 0.4088 0.0157 0.081 Uiso 1 1 calc GR . . . .
H20C H 0.2506 0.4085 -0.0065 0.081 Uiso 1 1 calc GR . . . .
C21 C 0.2204(3) 0.4267(2) 0.12671(17) 0.0297(10) Uani 1 1 d . U . . .
H21A H 0.2578 0.4063 0.1628 0.045 Uiso 1 1 calc GR . . . .
H21B H 0.1419 0.4113 0.1180 0.045 Uiso 1 1 calc GR . . . .
H21C H 0.2244 0.4802 0.1283 0.045 Uiso 1 1 calc GR . . . .
C22 C 0.2782(3) 0.3131(3) 0.08071(17) 0.0308(11) Uani 1 1 d . U . . .
H22A H 0.3116 0.2949 0.0505 0.046 Uiso 1 1 calc GR . . . .
H22B H 0.2009 0.2958 0.0752 0.046 Uiso 1 1 calc GR . . . .
H22C H 0.3213 0.2951 0.1165 0.046 Uiso 1 1 calc GR . . . .
C23 C 0.6365(3) 0.5623(2) 0.15367(14) 0.0174(9) Uani 1 1 d . U . . .
C24 C 0.6270(3) 0.5671(2) 0.21638(14) 0.0246(10) Uani 1 1 d . U . . .
H24A H 0.5501 0.5798 0.2182 0.037 Uiso 1 1 calc GR . . . .
H24B H 0.6782 0.6048 0.2354 0.037 Uiso 1 1 calc GR . . . .
H24C H 0.6467 0.5198 0.2345 0.037 Uiso 1 1 calc GR . . . .
C25 C 0.7612(3) 0.5548(2) 0.15007(15) 0.0235(10) Uani 1 1 d . U . . .
H25A H 0.7920 0.5094 0.1684 0.035 Uiso 1 1 calc GR . . . .
H25B H 0.8036 0.5966 0.1686 0.035 Uiso 1 1 calc GR . . . .
H25C H 0.7667 0.5536 0.1109 0.035 Uiso 1 1 calc GR . . . .
C26 C 0.5889(4) 0.6360(2) 0.12366(16) 0.0291(11) Uani 1 1 d . U . . .
H26A H 0.5998 0.6359 0.0853 0.044 Uiso 1 1 calc GR . . . .
H26B H 0.6286 0.6777 0.1438 0.044 Uiso 1 1 calc GR . . . .
H26C H 0.5089 0.6399 0.1233 0.044 Uiso 1 1 calc GR . . . .
C27 C 0.3352(3) 0.2654(2) 0.23279(14) 0.0184(9) Uani 1 1 d . U . . .
H27 H 0.3555 0.2248 0.2130 0.022 Uiso 1 1 calc R . . . .
C28 C 0.2321(3) 0.2644(3) 0.24974(15) 0.0242(10) Uani 1 1 d . U . . .
H28 H 0.1842 0.2233 0.2410 0.029 Uiso 1 1 calc R . . . .
C29 C 0.1992(3) 0.3230(3) 0.27925(16) 0.0306(11) Uani 1 1 d . U . . .
H29 H 0.1300 0.3218 0.2908 0.037 Uiso 1 1 calc R . . . .
C30 C 0.2719(3) 0.3846(3) 0.29163(16) 0.0325(11) Uani 1 1 d . U . . .
H30 H 0.2507 0.4247 0.3116 0.039 Uiso 1 1 calc R . . . .
C31 C 0.3752(3) 0.3865(2) 0.27453(15) 0.0245(10) Uani 1 1 d . U . . .
H31 H 0.4220 0.4282 0.2828 0.029 Uiso 1 1 calc R . . . .
C32 C 0.4101(3) 0.3265(2) 0.24485(13) 0.0153(9) Uani 1 1 d . U . . .
C33 C 0.5193(3) 0.3288(2) 0.22577(14) 0.0155(8) Uani 1 1 d . U . . .
C34 C 0.6208(3) 0.3453(2) 0.26228(13) 0.0142(8) Uani 1 1 d . U . . .
C35 C 0.6287(3) 0.3549(2) 0.32525(13) 0.0143(8) Uani 1 1 d . U . . .
C36 C 0.5873(3) 0.2987(2) 0.35511(15) 0.0260(10) Uani 1 1 d . U . . .
H36 H 0.5573 0.2555 0.3363 0.031 Uiso 1 1 calc R . . . .
C37 C 0.5901(4) 0.3066(3) 0.41267(15) 0.0305(11) Uani 1 1 d . U . . .
H37 H 0.5609 0.2689 0.4320 0.037 Uiso 1 1 calc R . . . .
C38 C 0.6359(3) 0.3697(3) 0.44152(15) 0.0300(11) Uani 1 1 d . U . . .
H38 H 0.6390 0.3744 0.4803 0.036 Uiso 1 1 calc R . . . .
C39 C 0.6771(3) 0.4261(2) 0.41225(15) 0.0254(10) Uani 1 1 d . U . . .
H39 H 0.7075 0.4691 0.4313 0.031 Uiso 1 1 calc R . . . .
C40 C 0.6733(3) 0.4186(2) 0.35431(14) 0.0187(9) Uani 1 1 d . U . . .
H40 H 0.7010 0.4568 0.3349 0.022 Uiso 1 1 calc R . . . .
C41 C 0.8744(3) 0.3531(2) 0.30806(13) 0.0144(8) Uani 1 1 d . U . . .
C42 C 0.8953(3) 0.2862(2) 0.33827(14) 0.0168(9) Uani 1 1 d . U . . .
C43 C 0.9826(3) 0.2847(2) 0.38770(14) 0.0196(9) Uani 1 1 d . U . . .
H43 H 0.9962 0.2404 0.4082 0.024 Uiso 1 1 calc R . . . .
C44 C 1.0484(3) 0.3458(2) 0.40691(14) 0.0205(9) Uani 1 1 d . U . . .
C45 C 1.0276(3) 0.4115(2) 0.37584(15) 0.0241(10) Uani 1 1 d . U . . .
H45 H 1.0723 0.4532 0.3880 0.029 Uiso 1 1 calc R . . . .
C46 C 0.9414(3) 0.4166(2) 0.32684(15) 0.0225(9) Uani 1 1 d . U . . .
C47 C 0.8348(4) 0.2141(2) 0.31776(17) 0.0277(10) Uani 1 1 d . U . . .
H47 H 0.7627 0.2269 0.2917 0.033 Uiso 1 1 calc R . . . .
C48 C 0.9081(4) 0.1707(3) 0.2838(2) 0.0533(16) Uani 1 1 d . U . . .
H48A H 0.9159 0.1993 0.2512 0.080 Uiso 1 1 calc GR . . . .
H48B H 0.8720 0.1239 0.2716 0.080 Uiso 1 1 calc GR . . . .
H48C H 0.9822 0.1617 0.3074 0.080 Uiso 1 1 calc GR . . . .
C49 C 0.8068(4) 0.1653(3) 0.3647(2) 0.0549(16) Uani 1 1 d . U . . .
H49A H 0.8763 0.1467 0.3881 0.082 Uiso 1 1 calc GR . . . .
H49B H 0.7601 0.1241 0.3481 0.082 Uiso 1 1 calc GR . . . .
H49C H 0.7664 0.1943 0.3875 0.082 Uiso 1 1 calc GR . . . .
C50 C 1.1437(3) 0.3414(3) 0.46014(15) 0.0299(11) Uani 1 1 d . U . . .
H50 H 1.1397 0.2918 0.4767 0.036 Uiso 1 1 calc R . . . .
C51 C 1.2603(3) 0.3482(3) 0.44546(17) 0.0519(16) Uani 1 1 d . U . . .
H51A H 1.2686 0.3101 0.4186 0.078 Uiso 1 1 calc GR . . . .
H51B H 1.3187 0.3425 0.4793 0.078 Uiso 1 1 calc GR . . . .
H51C H 1.2672 0.3964 0.4291 0.078 Uiso 1 1 calc GR . . . .
C52 C 1.1275(4) 0.3981(3) 0.50451(16) 0.0453(14) Uani 1 1 d . U . . .
H52A H 1.1358 0.4476 0.4906 0.068 Uiso 1 1 calc GR . . . .
H52B H 1.1839 0.3901 0.5389 0.068 Uiso 1 1 calc GR . . . .
H52C H 1.0526 0.3926 0.5122 0.068 Uiso 1 1 calc GR . . . .
C53 C 0.9313(6) 0.4865(4) 0.2893(3) 0.0210(16) Uani 0.712(8) 1 d . U P A 1
H53 H 0.8516 0.4897 0.2686 0.025 Uiso 0.712(8) 1 calc R . P A 1
C54 C 0.9572(6) 0.5582(4) 0.3241(3) 0.0369(19) Uani 0.712(8) 1 d . U P A 1
H54A H 0.9145 0.5586 0.3535 0.055 Uiso 0.712(8) 1 calc GR . P A 1
H54B H 0.9360 0.6006 0.2997 0.055 Uiso 0.712(8) 1 calc GR . P A 1
H54C H 1.0373 0.5605 0.3409 0.055 Uiso 0.712(8) 1 calc GR . P A 1
C55 C 1.0054(5) 0.4815(4) 0.2443(2) 0.0268(17) Uani 0.712(8) 1 d . U P A 1
H55A H 1.0847 0.4834 0.2629 0.040 Uiso 0.712(8) 1 calc GR . P A 1
H55B H 0.9877 0.5225 0.2183 0.040 Uiso 0.712(8) 1 calc GR . P A 1
H55C H 0.9899 0.4353 0.2239 0.040 Uiso 0.712(8) 1 calc GR . P A 1
C53' C 0.9084(17) 0.4972(11) 0.3079(7) 0.018(3) Uani 0.288(8) 1 d . U P A 2
H53' H 0.8348 0.4947 0.2807 0.022 Uiso 0.288(8) 1 calc R . P A 2
C54' C 0.8981(14) 0.5574(8) 0.3510(6) 0.026(3) Uani 0.288(8) 1 d . U P A 2
H54D H 0.8410 0.5433 0.3714 0.039 Uiso 0.288(8) 1 calc GR . P A 2
H54E H 0.8767 0.6037 0.3315 0.039 Uiso 0.288(8) 1 calc GR . P A 2
H54F H 0.9702 0.5634 0.3771 0.039 Uiso 0.288(8) 1 calc GR . P A 2
C55' C 0.9956(13) 0.5191(10) 0.2754(6) 0.029(3) Uani 0.288(8) 1 d . U P A 2
H55D H 1.0705 0.5105 0.2982 0.044 Uiso 0.288(8) 1 calc GR . P A 2
H55E H 0.9870 0.5711 0.2657 0.044 Uiso 0.288(8) 1 calc GR . P A 2
H55F H 0.9855 0.4900 0.2412 0.044 Uiso 0.288(8) 1 calc GR . P A 2
P1 P 0.76334(8) 0.35885(6) 0.24220(4) 0.0171(2) Uani 1 1 d . . . . .
Th1 Th 0.60707(2) 0.34679(2) 0.14554(2) 0.01230(4) Uani 1 1 d . . . . .

loop_
_atom_site_aniso_label
_atom_site_aniso_U_11
_atom_site_aniso_U_22
_atom_site_aniso_U_33
_atom_site_aniso_U_23
_atom_site_aniso_U_13
_atom_site_aniso_U_12
C1 0.0173(19) 0.018(2) 0.0130(17) -0.0047(16) 0.0050(15) 0.0016(18)
C2 0.0142(18) 0.017(2) 0.0137(17) -0.0019(16) 0.0011(15) 0.0032(17)
C3 0.0185(19) 0.010(2) 0.0168(17) -0.0075(16) 0.0033(16) -0.0027(17)
C4 0.0177(19) 0.021(2) 0.0117(17) -0.0027(17) -0.0006(15) 0.0023(18)
C5 0.025(2) 0.019(2) 0.0098(16) -0.0006(16) 0.0047(16) -0.0032(19)
C6 0.019(2) 0.026(2) 0.0240(19) -0.0020(18) 0.0102(17) -0.004(2)
C7 0.033(3) 0.093(5) 0.048(3) -0.036(3) 0.028(2) -0.016(3)
C8 0.019(2) 0.042(3) 0.079(3) 0.016(3) 0.012(2) -0.010(2)
C9 0.015(2) 0.041(3) 0.040(2) 0.005(2) 0.0028(19) -0.007(2)
C10 0.0192(19) 0.013(2) 0.0189(18) -0.0025(16) 0.0014(16) -0.0018(18)
C11 0.029(2) 0.027(3) 0.0214(19) 0.0057(19) 0.0041(18) -0.006(2)
C12 0.028(2) 0.016(2) 0.026(2) 0.0016(18) 0.0033(18) -0.009(2)
C13 0.044(3) 0.014(2) 0.033(2) 0.0006(19) 0.015(2) 0.004(2)
C14 0.0133(18) 0.020(2) 0.0171(18) 0.0075(17) -0.0026(16) 0.0025(18)
C15 0.0166(19) 0.021(2) 0.0177(18) 0.0062(17) 0.0028(16) 0.0044(18)
C16 0.0161(19) 0.017(2) 0.0154(17) 0.0022(16) 0.0000(16) 0.0031(18)
C17 0.0163(19) 0.019(2) 0.0174(17) 0.0050(17) 0.0038(16) 0.0014(18)
C18 0.019(2) 0.023(2) 0.0127(17) 0.0039(17) -0.0028(16) 0.0018(19)
C19 0.017(2) 0.028(3) 0.027(2) 0.0083(19) 0.0001(18) -0.002(2)
C20 0.020(2) 0.087(5) 0.046(3) 0.033(3) -0.012(2) -0.010(3)
C21 0.019(2) 0.022(3) 0.049(3) 0.002(2) 0.009(2) -0.004(2)
C22 0.021(2) 0.041(3) 0.031(2) -0.006(2) 0.0047(19) -0.010(2)
C23 0.020(2) 0.012(2) 0.0198(18) 0.0017(16) 0.0030(16) 0.0027(17)
C24 0.028(2) 0.024(3) 0.0213(19) -0.0045(18) 0.0061(18) -0.002(2)
C25 0.024(2) 0.021(2) 0.025(2) 0.0009(18) 0.0036(17) -0.006(2)
C26 0.038(3) 0.017(2) 0.029(2) 0.0036(18) 0.000(2) 0.000(2)
C27 0.019(2) 0.021(2) 0.0133(17) 0.0033(17) 0.0002(16) 0.0005(19)
C28 0.020(2) 0.030(3) 0.0217(19) 0.0051(19) 0.0029(17) -0.007(2)
C29 0.018(2) 0.051(3) 0.024(2) -0.004(2) 0.0088(18) -0.003(2)
C30 0.026(2) 0.046(3) 0.027(2) -0.019(2) 0.0071(19) 0.004(2)
C31 0.022(2) 0.027(3) 0.0223(19) -0.0085(19) 0.0009(17) -0.005(2)
C32 0.0175(19) 0.019(2) 0.0078(16) 0.0011(15) -0.0003(15) 0.0023(18)
C33 0.0188(19) 0.013(2) 0.0140(17) -0.0015(15) 0.0020(16) -0.0036(17)
C34 0.0221(19) 0.0072(18) 0.0143(16) 0.0010(16) 0.0061(15) 0.0020(18)
C35 0.0166(18) 0.013(2) 0.0132(16) 0.0024(16) 0.0027(15) 0.0035(17)
C36 0.031(2) 0.026(3) 0.0190(19) -0.0021(18) 0.0011(18) -0.008(2)
C37 0.036(2) 0.036(3) 0.0184(19) 0.004(2) 0.0040(19) -0.012(2)
C38 0.035(2) 0.044(3) 0.0120(18) -0.0016(19) 0.0070(18) -0.002(2)
C39 0.035(2) 0.021(2) 0.0176(19) -0.0085(18) 0.0005(18) 0.005(2)
C40 0.025(2) 0.012(2) 0.0187(18) 0.0011(16) 0.0022(17) 0.0031(18)
C41 0.0138(17) 0.017(2) 0.0127(16) -0.0009(16) 0.0028(15) 0.0042(18)
C42 0.0158(19) 0.016(2) 0.0168(18) -0.0001(16) 0.0002(16) 0.0008(18)
C43 0.023(2) 0.017(2) 0.0163(18) 0.0058(17) -0.0007(17) 0.0026(19)
C44 0.0178(19) 0.028(2) 0.0136(17) -0.0009(18) -0.0005(15) 0.001(2)
C45 0.019(2) 0.022(2) 0.028(2) -0.0007(19) -0.0028(18) -0.0049(19)
C46 0.020(2) 0.019(2) 0.024(2) 0.0044(18) -0.0046(17) 0.0015(19)
C47 0.026(2) 0.014(2) 0.035(2) 0.0008(19) -0.0120(19) 0.001(2)
C48 0.042(3) 0.036(3) 0.068(3) -0.033(3) -0.021(3) 0.022(3)
C49 0.054(3) 0.025(3) 0.068(3) 0.020(3) -0.025(3) -0.016(3)
C50 0.027(2) 0.040(3) 0.0181(19) 0.007(2) -0.0052(18) -0.003(2)
C51 0.021(2) 0.100(5) 0.028(2) 0.013(3) -0.009(2) 0.006(3)
C52 0.047(3) 0.060(4) 0.023(2) -0.007(2) -0.004(2) -0.006(3)
C53 0.016(3) 0.017(3) 0.027(4) 0.005(3) -0.004(3) -0.003(3)
C54 0.046(4) 0.019(3) 0.039(4) 0.002(3) -0.004(3) 0.001(3)
C55 0.019(3) 0.021(4) 0.037(3) 0.015(3) 0.000(3) -0.003(3)
C53' 0.019(5) 0.014(5) 0.021(6) 0.002(5) 0.001(4) 0.004(5)
C54' 0.029(7) 0.017(7) 0.026(6) 0.001(6) -0.004(5) 0.008(6)
C55' 0.029(4) 0.029(4) 0.029(4) 0.0017(19) 0.006(2) -0.0008(19)
P1 0.0149(5) 0.0225(6) 0.0126(4) 0.0010(4) -0.0003(4) 0.0005(5)
Th1 0.01320(7) 0.01371(8) 0.00923(6) 0.00095(6) 0.00074(5) -0.00020(7)

loop_
_atom_type_symbol
_atom_type_description
_atom_type_scat_dispersion_real
_atom_type_scat_dispersion_imag
_atom_type_scat_source
C C 0.0033 0.0016 'International Tables Vol C Tables 4.2.6.8 and 6.1.1.4'
H H 0.0000 0.0000 'International Tables Vol C Tables 4.2.6.8 and 6.1.1.4'
P P 0.1023 0.0942 'International Tables Vol C Tables 4.2.6.8 and 6.1.1.4'
Th Th -7.2400 8.8979 'International Tables Vol C Tables 4.2.6.8 and 6.1.1.4'

loop_
_geom_angle_atom_site_label_1
_geom_angle_atom_site_label_2
_geom_angle_atom_site_label_3
_geom_angle
C2 C1 C6 126.7(3)
C2 C1 Th1 76.1(2)
C5 C1 C2 106.6(3)
C5 C1 C6 126.3(3)
C5 C1 Th1 72.6(2)
C6 C1 Th1 122.4(3)
C1 C2 H2 125.0
C1 C2 C3 109.9(3)
C1 C2 Th1 75.3(2)
C3 C2 H2 125.0
C3 C2 Th1 75.8(2)
Th1 C2 H2 115.7
C2 C3 C4 105.9(3)
C2 C3 C10 124.7(3)
C2 C3 Th1 75.5(2)
C4 C3 C10 128.1(3)
C4 C3 Th1 72.0(2)
C10 C3 Th1 127.5(2)
C3 C4 H4 125.8
C3 C4 Th1 78.9(2)
C5 C4 C3 108.4(3)
C5 C4 H4 125.8
C5 C4 Th1 75.2(2)
Th1 C4 H4 112.6
C1 C5 C4 109.1(3)
C1 C5 H5 125.4
C1 C5 Th1 78.6(2)
C4 C5 H5 125.4
C4 C5 Th1 75.4(2)
Th1 C5 H5 112.8
C1 C6 C7 108.4(3)
C1 C6 C8 110.2(3)
C1 C6 C9 111.5(3)
C7 C6 C8 109.4(4)
C9 C6 C7 109.3(4)
C9 C6 C8 108.2(3)
C6 C7 H7A 109.5
C6 C7 H7B 109.5
C6 C7 H7C 109.5
H7A C7 H7B 109.5
H7A C7 H7C 109.5
H7B C7 H7C 109.5
C6 C8 H8A 109.5
C6 C8 H8B 109.5
C6 C8 H8C 109.5
H8A C8 H8B 109.5
H8A C8 H8C 109.5
H8B C8 H8C 109.5
C6 C9 H9A 109.5
C6 C9 H9B 109.5
C6 C9 H9C 109.5
H9A C9 H9B 109.5
H9A C9 H9C 109.5
H9B C9 H9C 109.5
C3 C10 C11 111.4(3)
C3 C10 C12 110.8(3)
C3 C10 C13 107.3(3)
C12 C10 C11 109.7(3)
C13 C10 C11 108.8(3)
C13 C10 C12 108.6(3)
C10 C11 H11A 109.5
C10 C11 H11B 109.5
C10 C11 H11C 109.5
H11A C11 H11B 109.5
H11A C11 H11C 109.5
H11B C11 H11C 109.5
C10 C12 H12A 109.5
C10 C12 H12B 109.5
C10 C12 H12C 109.5
H12A C12 H12B 109.5
H12A C12 H12C 109.5
H12B C12 H12C 109.5
C10 C13 H13A 109.5
C10 C13 H13B 109.5
C10 C13 H13C 109.5
H13A C13 H13B 109.5
H13A C13 H13C 109.5
H13B C13 H13C 109.5
C15 C14 C19 127.3(4)
C15 C14 Th1 74.1(2)
C18 C14 C15 106.7(3)
C18 C14 C19 125.6(3)
C18 C14 Th1 71.40(19)
C19 C14 Th1 126.1(3)
C14 C15 H15 125.1
C14 C15 C16 109.7(3)
C14 C15 Th1 77.7(2)
C16 C15 H15 125.1
C16 C15 Th1 73.5(2)
Th1 C15 H15 115.6
C15 C16 C17 106.2(3)
C15 C16 C23 126.2(3)
C15 C16 Th1 77.6(2)
C17 C16 C23 126.6(3)
C17 C16 Th1 72.5(2)
C23 C16 Th1 124.4(2)
C16 C17 H17 125.8
C16 C17 Th1 77.9(2)
C18 C17 C16 108.5(3)
C18 C17 H17 125.8
C18 C17 Th1 77.6(2)
Th1 C17 H17 111.3
C14 C18 H18 125.5
C14 C18 Th1 80.15(19)
C17 C18 C14 108.9(3)
C17 C18 H18 125.5
C17 C18 Th1 73.07(19)
Th1 C18 H18 113.4
C20 C19 C14 108.3(3)
C21 C19 C14 110.8(3)
C21 C19 C20 109.1(4)
C21 C19 C22 109.0(3)
C22 C19 C14 110.5(3)
C22 C19 C20 109.1(4)
C19 C20 H20A 109.5
C19 C20 H20B 109.5
C19 C20 H20C 109.5
H20A C20 H20B 109.5
H20A C20 H20C 109.5
H20B C20 H20C 109.5
C19 C21 H21A 109.5
C19 C21 H21B 109.5
C19 C21 H21C 109.5
H21A C21 H21B 109.5
H21A C21 H21C 109.5
H21B C21 H21C 109.5
C19 C22 H22A 109.5
C19 C22 H22B 109.5
C19 C22 H22C 109.5
H22A C22 H22B 109.5
H22A C22 H22C 109.5
H22B C22 H22C 109.5
C16 C23 C24 110.8(3)
C16 C23 C25 112.5(3)
C16 C23 C26 106.9(3)
C24 C23 C26 108.1(3)
C25 C23 C24 110.0(3)
C25 C23 C26 108.4(3)
C23 C24 H24A 109.5
C23 C24 H24B 109.5
C23 C24 H24C 109.5
H24A C24 H24B 109.5
H24A C24 H24C 109.5
H24B C24 H24C 109.5
C23 C25 H25A 109.5
C23 C25 H25B 109.5
C23 C25 H25C 109.5
H25A C25 H25B 109.5
H25A C25 H25C 109.5
H25B C25 H25C 109.5
C23 C26 H26A 109.5
C23 C26 H26B 109.5
C23 C26 H26C 109.5
H26A C26 H26B 109.5
H26A C26 H26C 109.5
H26B C26 H26C 109.5
C28 C27 H27 119.3
C28 C27 C32 121.4(4)
C32 C27 H27 119.3
C27 C28 H28 119.4
C29 C28 C27 121.2(4)
C29 C28 H28 119.4
C28 C29 H29 120.7
C28 C29 C30 118.6(4)
C30 C29 H29 120.7
C29 C30 H30 119.6
C31 C30 C29 120.8(4)
C31 C30 H30 119.6
C30 C31 H31 119.5
C30 C31 C32 121.0(4)
C32 C31 H31 119.5
C27 C32 C33 121.7(3)
C31 C32 C27 117.0(4)
C31 C32 C33 121.2(4)
C32 C33 Th1 145.1(2)
C34 C33 C32 122.0(3)
C34 C33 Th1 90.3(2)
C33 C34 C35 121.6(3)
C33 C34 P1 126.2(3)
C33 C34 Th1 60.15(19)
C35 C34 P1 112.2(2)
C35 C34 Th1 172.9(3)
P1 C34 Th1 66.43(10)
C36 C35 C34 119.0(3)
C40 C35 C34 122.4(3)
C40 C35 C36 118.5(3)
C35 C36 H36 119.7
C37 C36 C35 120.7(4)
C37 C36 H36 119.7
C36 C37 H37 119.7
C38 C37 C36 120.5(4)
C38 C37 H37 119.7
C37 C38 H38 120.3
C37 C38 C39 119.3(3)
C39 C38 H38 120.3
C38 C39 H39 119.9
C38 C39 C40 120.2(4)
C40 C39 H39 119.9
C35 C40 C39 120.8(4)
C35 C40 H40 119.6
C39 C40 H40 119.6
C42 C41 C46 119.9(3)
C42 C41 P1 120.8(3)
C46 C41 P1 119.2(3)
C41 C42 C43 118.4(3)
C41 C42 C47 122.9(3)
C43 C42 C47 118.5(3)
C42 C43 H43 118.7
C44 C43 C42 122.7(4)
C44 C43 H43 118.7
C43 C44 C45 118.1(3)
C43 C44 C50 121.0(4)
C45 C44 C50 120.9(4)
C44 C45 H45 119.1
C44 C45 C46 121.8(4)
C46 C45 H45 119.1
C41 C46 C53 120.2(4)
C41 C46 C53' 124.6(8)
C45 C46 C41 119.1(4)
C45 C46 C53 120.2(4)
C45 C46 C53' 114.2(8)
C42 C47 H47 107.7
C42 C47 C48 108.5(4)
C42 C47 C49 114.5(3)
C48 C47 H47 107.7
C49 C47 H47 107.7
C49 C47 C48 110.4(4)
C47 C48 H48A 109.5
C47 C48 H48B 109.5
C47 C48 H48C 109.5
H48A C48 H48B 109.5
H48A C48 H48C 109.5
H48B C48 H48C 109.5
C47 C49 H49A 109.5
C47 C49 H49B 109.5
C47 C49 H49C 109.5
H49A C49 H49B 109.5
H49A C49 H49C 109.5
H49B C49 H49C 109.5
C44 C50 H50 107.2
C51 C50 C44 111.2(3)
C51 C50 H50 107.2
C52 C50 C44 111.8(4)
C52 C50 H50 107.2
C52 C50 C51 111.9(4)
C50 C51 H51A 109.5
C50 C51 H51B 109.5
C50 C51 H51C 109.5
H51A C51 H51B 109.5
H51A C51 H51C 109.5
H51B C51 H51C 109.5
C50 C52 H52A 109.5
C50 C52 H52B 109.5
C50 C52 H52C 109.5
H52A C52 H52B 109.5
H52A C52 H52C 109.5
H52B C52 H52C 109.5
C46 C53 H53 106.9
C46 C53 C55 112.3(5)
C54 C53 C46 112.5(5)
C54 C53 H53 106.9
C54 C53 C55 110.7(6)
C55 C53 H53 106.9
C53 C54 H54A 109.5
C53 C54 H54B 109.5
C53 C54 H54C 109.5
H54A C54 H54B 109.5
H54A C54 H54C 109.5
H54B C54 H54C 109.5
C53 C55 H55A 109.5
C53 C55 H55B 109.5
C53 C55 H55C 109.5
H55A C55 H55B 109.5
H55A C55 H55C 109.5
H55B C55 H55C 109.5
C46 C53' H53' 107.1
C54' C53' C46 121.1(13)
C54' C53' H53' 107.1
C55' C53' C46 103.8(13)
C55' C53' H53' 107.1
C55' C53' C54' 109.9(16)
C53' C54' H54D 109.5
C53' C54' H54E 109.5
C53' C54' H54F 109.5
H54D C54' H54E 109.5
H54D C54' H54F 109.5
H54E C54' H54F 109.5
C53' C55' H55D 109.5
C53' C55' H55E 109.5
C53' C55' H55F 109.5
H55D C55' H55E 109.5
H55D C55' H55F 109.5
H55E C55' H55F 109.5
C34 P1 Th1 73.03(10)
C41 P1 C34 107.39(15)
C41 P1 Th1 172.01(14)
C1 Th1 C2 28.62(10)
C1 Th1 C3 47.82(11)
C1 Th1 C15 142.07(10)
C2 Th1 C3 28.67(10)
C4 Th1 C1 47.99(10)
C4 Th1 C2 47.34(10)
C4 Th1 C3 29.09(10)
C4 Th1 C15 119.36(10)
C4 Th1 C16 124.08(10)
C4 Th1 C18 77.25(11)
C5 Th1 C1 28.79(9)
C5 Th1 C2 47.13(10)
C5 Th1 C3 47.99(11)
C5 Th1 C4 29.42(10)
C5 Th1 C15 119.53(10)
C5 Th1 C16 108.51(11)
C5 Th1 C18 72.66(11)
C5 Th1 C34 150.23(11)
C15 Th1 C2 165.96(10)
C15 Th1 C3 142.17(10)
C16 Th1 C1 119.99(11)
C16 Th1 C2 148.37(11)
C16 Th1 C3 153.13(10)
C16 Th1 C15 28.86(10)
C17 Th1 C1 94.97(11)
C17 Th1 C2 123.01(11)
C17 Th1 C3 124.43(10)
C17 Th1 C4 96.16(11)
C17 Th1 C5 79.10(11)
C17 Th1 C15 47.62(11)
C17 Th1 C16 29.58(10)
C17 Th1 C18 29.35(10)
C17 Th1 C34 129.26(11)
C18 Th1 C1 98.28(10)
C18 Th1 C2 119.24(10)
C18 Th1 C3 105.92(11)
C18 Th1 C15 46.98(11)
C18 Th1 C16 48.21(10)
C33 Th1 C1 138.47(12)
C33 Th1 C2 109.99(11)
C33 Th1 C3 98.13(11)
C33 Th1 C4 115.76(12)
C33 Th1 C5 144.46(12)
C33 Th1 C15 78.91(11)
C33 Th1 C16 100.71(12)
C33 Th1 C17 126.45(12)
C33 Th1 C18 116.14(11)
C33 Th1 C34 29.54(11)
C33 Th1 P1 69.93(8)
C34 Th1 C1 125.63(10)
C34 Th1 C2 103.17(10)
C34 Th1 C3 106.06(10)
C34 Th1 C4 132.78(11)
C34 Th1 C15 89.85(10)
C34 Th1 C16 99.74(10)
C34 Th1 C18 136.00(11)
P1 Th1 C1 94.34(7)
P1 Th1 C2 85.00(7)
P1 Th1 C3 105.48(7)
P1 Th1 C4 131.99(8)
P1 Th1 C5 123.05(8)
P1 Th1 C15 108.60(7)
P1 Th1 C16 98.90(7)
P1 Th1 C17 118.95(8)
P1 Th1 C18 146.58(9)
P1 Th1 C34 40.54(8)

loop_
_geom_bond_atom_site_label_1
_geom_bond_atom_site_label_2
_geom_bond_distance
C1 C2 1.415(5)
C1 C5 1.404(5)
C1 C6 1.521(5)
C1 Th1 2.857(4)
C2 H2 0.9300
C2 C3 1.421(5)
C2 Th1 2.868(4)
C3 C4 1.423(5)
C3 C10 1.527(5)
C3 Th1 2.872(4)
C4 H4 0.9300
C4 C5 1.413(5)
C4 Th1 2.784(4)
C5 H5 0.9300
C5 Th1 2.781(3)
C6 C7 1.526(5)
C6 C8 1.527(6)
C6 C9 1.525(5)
C7 H7A 0.9600
C7 H7B 0.9600
C7 H7C 0.9600
C8 H8A 0.9600
C8 H8B 0.9600
C8 H8C 0.9600
C9 H9A 0.9600
C9 H9B 0.9600
C9 H9C 0.9600
C10 C11 1.531(5)
C10 C12 1.531(5)
C10 C13 1.531(5)
C11 H11A 0.9600
C11 H11B 0.9600
C11 H11C 0.9600
C12 H12A 0.9600
C12 H12B 0.9600
C12 H12C 0.9600
C13 H13A 0.9600
C13 H13B 0.9600
C13 H13C 0.9600
C14 C15 1.410(5)
C14 C18 1.408(5)
C14 C19 1.535(5)
C14 Th1 2.911(3)
C15 H15 0.9300
C15 C16 1.416(5)
C15 Th1 2.866(4)
C16 C17 1.420(5)
C16 C23 1.517(5)
C16 Th1 2.813(4)
C17 H17 0.9300
C17 C18 1.406(5)
C17 Th1 2.743(4)
C18 H18 0.9300
C18 Th1 2.800(3)
C19 C20 1.532(5)
C19 C21 1.525(5)
C19 C22 1.528(6)
C20 H20A 0.9600
C20 H20B 0.9600
C20 H20C 0.9600
C21 H21A 0.9600
C21 H21B 0.9600
C21 H21C 0.9600
C22 H22A 0.9600
C22 H22B 0.9600
C22 H22C 0.9600
C23 C24 1.542(5)
C23 C25 1.522(5)
C23 C26 1.554(5)
C24 H24A 0.9600
C24 H24B 0.9600
C24 H24C 0.9600
C25 H25A 0.9600
C25 H25B 0.9600
C25 H25C 0.9600
C26 H26A 0.9600
C26 H26B 0.9600
C26 H26C 0.9600
C27 H27 0.9300
C27 C28 1.384(5)
C27 C32 1.406(5)
C28 H28 0.9300
C28 C29 1.372(6)
C29 H29 0.9300
C29 C30 1.398(6)
C30 H30 0.9300
C30 C31 1.387(5)
C31 H31 0.9300
C31 C32 1.404(5)
C32 C33 1.479(5)
C33 C34 1.371(5)
C33 Th1 2.412(4)
C34 C35 1.509(4)
C34 P1 1.890(4)
C34 Th1 2.781(3)
C35 C36 1.389(5)
C35 C40 1.385(5)
C36 H36 0.9300
C36 C37 1.387(5)
C37 H37 0.9300
C37 C38 1.379(6)
C38 H38 0.9300
C38 C39 1.382(6)
C39 H39 0.9300
C39 C40 1.393(5)
C40 H40 0.9300
C41 C42 1.396(5)
C41 C46 1.410(5)
C41 P1 1.842(3)
C42 C43 1.407(4)
C42 C47 1.512(5)
C43 H43 0.9300
C43 C44 1.371(5)
C44 C45 1.388(5)
C44 C50 1.525(5)
C45 H45 0.9300
C45 C46 1.395(5)
C46 C53 1.535(8)
C46 C53' 1.54(2)
C47 H47 0.9800
C47 C48 1.535(6)
C47 C49 1.523(6)
C48 H48A 0.9600
C48 H48B 0.9600
C48 H48C 0.9600
C49 H49A 0.9600
C49 H49B 0.9600
C49 H49C 0.9600
C50 H50 0.9800
C50 C51 1.519(6)
C50 C52 1.517(6)
C51 H51A 0.9600
C51 H51B 0.9600
C51 H51C 0.9600
C52 H52A 0.9600
C52 H52B 0.9600
C52 H52C 0.9600
C53 H53 0.9800
C53 C54 1.528(9)
C53 C55 1.545(8)
C54 H54A 0.9600
C54 H54B 0.9600
C54 H54C 0.9600
C55 H55A 0.9600
C55 H55B 0.9600
C55 H55C 0.9600
C53' H53' 0.9800
C53' C54' 1.52(2)
C53' C55' 1.49(2)
C54' H54D 0.9600
C54' H54E 0.9600
C54' H54F 0.9600
C55' H55D 0.9600
C55' H55E 0.9600
C55' H55F 0.9600
P1 Th1 2.6654(9)

loop_
_geom_torsion_atom_site_label_1
_geom_torsion_atom_site_label_2
_geom_torsion_atom_site_label_3
_geom_torsion_atom_site_label_4
_geom_torsion
C1 C2 C3 C4 -2.2(4)
C1 C2 C3 C10 165.9(3)
C1 C2 C3 Th1 -68.3(3)
C2 C1 C5 C4 -0.9(4)
C2 C1 C5 Th1 69.1(3)
C2 C1 C6 C7 104.7(4)
C2 C1 C6 C8 -135.6(4)
C2 C1 C6 C9 -15.5(6)
C2 C3 C4 C5 1.6(4)
C2 C3 C4 Th1 -68.5(3)
C2 C3 C10 C11 45.9(5)
C2 C3 C10 C12 168.4(3)
C2 C3 C10 C13 -73.1(4)
C3 C4 C5 C1 -0.5(4)
C3 C4 C5 Th1 -72.6(3)
C4 C3 C10 C11 -148.8(4)
C4 C3 C10 C12 -26.3(5)
C4 C3 C10 C13 92.2(5)
C5 C1 C2 C3 1.9(4)
C5 C1 C2 Th1 -66.7(3)
C5 C1 C6 C7 -67.0(5)
C5 C1 C6 C8 52.7(5)
C5 C1 C6 C9 172.8(4)
C6 C1 C2 C3 -171.1(4)
C6 C1 C2 Th1 120.2(4)
C6 C1 C5 C4 172.2(4)
C6 C1 C5 Th1 -117.8(4)
C10 C3 C4 C5 -165.9(4)
C10 C3 C4 Th1 124.0(4)
C14 C15 C16 C17 -2.5(4)
C14 C15 C16 C23 166.3(3)
C14 C15 C16 Th1 -69.9(3)
C15 C14 C18 C17 -1.9(4)
C15 C14 C18 Th1 66.3(3)
C15 C14 C19 C20 120.0(5)
C15 C14 C19 C21 0.3(6)
C15 C14 C19 C22 -120.6(4)
C15 C16 C17 C18 1.3(4)
C15 C16 C17 Th1 -71.0(3)
C15 C16 C23 C24 31.8(5)
C15 C16 C23 C25 155.3(3)
C15 C16 C23 C26 -85.8(4)
C16 C17 C18 C14 0.4(4)
C16 C17 C18 Th1 -72.6(3)
C17 C16 C23 C24 -161.7(4)
C17 C16 C23 C25 -38.1(5)
C17 C16 C23 C26 80.7(4)
C18 C14 C15 C16 2.7(4)
C18 C14 C15 Th1 -64.5(3)
C18 C14 C19 C20 -50.5(6)
C18 C14 C19 C21 -170.2(4)
C18 C14 C19 C22 68.9(5)
C19 C14 C15 C16 -169.2(4)
C19 C14 C15 Th1 123.6(4)
C19 C14 C18 C17 170.2(4)
C19 C14 C18 Th1 -121.6(4)
C23 C16 C17 C18 -167.4(3)
C23 C16 C17 Th1 120.3(3)
C27 C28 C29 C30 0.5(6)
C27 C32 C33 C34 -129.7(4)
C27 C32 C33 Th1 75.2(6)
C28 C27 C32 C31 -0.4(5)
C28 C27 C32 C33 -178.6(3)
C28 C29 C30 C31 0.0(6)
C29 C30 C31 C32 -0.7(6)
C30 C31 C32 C27 0.8(5)
C30 C31 C32 C33 179.1(3)
C31 C32 C33 C34 52.1(5)
C31 C32 C33 Th1 -102.9(5)
C32 C27 C28 C29 -0.3(5)
C32 C33 C34 C35 5.9(6)
C32 C33 C34 P1 -173.9(3)
C32 C33 C34 Th1 -166.1(4)
C33 C34 C35 C36 53.3(5)
C33 C34 C35 C40 -125.1(4)
C33 C34 P1 C41 -164.2(3)
C33 C34 P1 Th1 7.4(3)
C34 C35 C36 C37 -178.2(4)
C34 C35 C40 C39 178.7(3)
C35 C34 P1 C41 16.0(3)
C35 C34 P1 Th1 -172.4(3)
C35 C36 C37 C38 -1.1(7)
C36 C35 C40 C39 0.3(6)
C36 C37 C38 C39 1.2(7)
C37 C38 C39 C40 -0.6(6)
C38 C39 C40 C35 -0.2(6)
C40 C35 C36 C37 0.3(6)
C41 C42 C43 C44 -0.7(6)
C41 C42 C47 C48 93.1(4)
C41 C42 C47 C49 -143.1(4)
C41 C46 C53 C54 150.6(5)
C41 C46 C53 C55 -83.6(6)
C41 C46 C53' C54' 122.1(14)
C41 C46 C53' C55' -114.1(11)
C42 C41 C46 C45 -0.4(6)
C42 C41 C46 C53 170.8(4)
C42 C41 C46 C53' -162.8(8)
C42 C41 P1 C34 66.5(3)
C42 C43 C44 C45 -0.2(6)
C42 C43 C44 C50 -178.9(3)
C43 C42 C47 C48 -81.9(4)
C43 C42 C47 C49 41.9(5)
C43 C44 C45 C46 0.9(6)
C43 C44 C50 C51 111.4(5)
C43 C44 C50 C52 -122.7(4)
C44 C45 C46 C41 -0.6(6)
C44 C45 C46 C53 -171.8(5)
C44 C45 C46 C53' 163.6(8)
C45 C44 C50 C51 -67.2(5)
C45 C44 C50 C52 58.7(5)
C45 C46 C53 C54 -38.3(7)
C45 C46 C53 C55 87.5(6)
C45 C46 C53' C54' -41.1(18)
C45 C46 C53' C55' 82.8(11)
C46 C41 C42 C43 1.0(5)
C46 C41 C42 C47 -174.0(4)
C46 C41 P1 C34 -115.6(3)
C47 C42 C43 C44 174.5(4)
C50 C44 C45 C46 179.5(4)
P1 C34 C35 C36 -126.9(3)
P1 C34 C35 C40 54.7(4)
P1 C41 C42 C43 178.8(3)
P1 C41 C42 C47 3.8(5)
P1 C41 C46 C45 -178.2(3)
P1 C41 C46 C53 -7.0(6)
P1 C41 C46 C53' 19.3(9)
Th1 C1 C2 C3 68.6(3)
Th1 C1 C5 C4 -70.0(3)
Th1 C1 C6 C7 -158.5(3)
Th1 C1 C6 C8 -38.9(4)
Th1 C1 C6 C9 81.2(4)
Th1 C2 C3 C4 66.1(3)
Th1 C2 C3 C10 -125.9(3)
Th1 C3 C4 C5 70.1(3)
Th1 C3 C10 C11 -52.6(4)
Th1 C3 C10 C12 69.9(4)
Th1 C3 C10 C13 -171.6(2)
Th1 C4 C5 C1 72.2(3)
Th1 C14 C15 C16 67.2(3)
Th1 C14 C18 C17 -68.2(3)
Th1 C14 C19 C20 -142.6(3)
Th1 C14 C19 C21 97.7(4)
Th1 C14 C19 C22 -23.2(4)
Th1 C15 C16 C17 67.4(3)
Th1 C15 C16 C23 -123.8(3)
Th1 C16 C17 C18 72.3(3)
Th1 C16 C23 C24 -68.6(4)
Th1 C16 C23 C25 55.0(4)
Th1 C16 C23 C26 173.9(2)
Th1 C17 C18 C14 72.9(3)
Th1 C33 C34 C35 172.0(3)
Th1 C33 C34 P1 -7.8(3)
Th1 C34 P1 C41 -171.65(14)
